data_7156981
loop_
_publ_author_name
'Salin, Alexey V.'
'Islamov, Daut R.'

_publ_section_title
;
 Phosphine-catalyzed Michael additions to \a-methylene-\g-butyrolactones.
;
_journal_issue 31
_journal_name_full 'Organic &amp; biomolecular chemistry'
_journal_page_first 7293
_journal_page_last 7299
_journal_paper_doi 10.1039/c9ob01401b
_journal_volume 17
_journal_year 2019
_chemical_absolute_configuration ad
_chemical_formula_moiety 'C27 H29 O4 P'
_chemical_formula_sum 'C27 H29 O4 P'
_chemical_formula_weight 448.47
_chemical_name_common (1R,5R,6S,7S,10S,11S)-11-((diphenylphosphoryl)methyl)-1,10-epoxyguaia-3-ene-6,12-olid
_space_group_crystal_system orthorhombic
_space_group_IT_number 19
_space_group_name_Hall 'P 2ac 2ab'
_space_group_name_H-M_alt 'P 21 21 21'
_symmetry_space_group_name_Hall 'P 2ac 2ab'
_symmetry_space_group_name_H-M 'P 21 21 21'
_atom_sites_solution_hydrogens geom
_audit_creation_date 2019-05-07
_audit_creation_method
;
Olex2 1.2
(compiled 2018.05.29 svn.r3508 for OlexSys, GUI svn.r5506)
;
_audit_update_record
;
2019-05-07 deposited with the CCDC.    2019-07-10 downloaded from the CCDC.
;
_cell_angle_alpha 90
_cell_angle_beta 90
_cell_angle_gamma 90
_cell_formula_units_Z 4
_cell_length_a 6.0344(2)
_cell_length_b 31.7014(10)
_cell_length_c 12.0302(4)
_cell_measurement_reflns_used 5890
_cell_measurement_temperature 100.00(10)
_cell_measurement_theta_max 76.2480
_cell_measurement_theta_min 3.9290
_cell_volume 2301.36(13)
_computing_cell_refinement 'CrysAlisPro 1.171.40.43a (Rigaku OD, 2019)'
_computing_data_collection 'CrysAlisPro 1.171.40.43a (Rigaku OD, 2019)'
_computing_data_reduction 'CrysAlisPro 1.171.40.43a (Rigaku OD, 2019)'
_computing_molecular_graphics 'MERCURY 4.1 (Macrae, 2006)'
_computing_publication_material 'Olex2 (Dolomanov et al., 2009)'
_computing_structure_refinement 'XL (Sheldrick, 2008)'
_computing_structure_solution 'ShelXT (Sheldrick, 2015)'
_diffrn_ambient_environment N~2~
_diffrn_ambient_temperature 100.00(10)
_diffrn_detector 'CCD plate'
_diffrn_detector_area_resol_mean 10.0000
_diffrn_detector_type HyPix
_diffrn_measured_fraction_theta_full 0.999
_diffrn_measured_fraction_theta_max 0.972
_diffrn_measurement_details
;
List of Runs (angles in degrees, time in seconds):

  # Type    Start    End  Width  t~exp~   \w     \q     \k     \f   Frames
#--------------------------------------------------------------------------
  1  \w      2.00  82.00   0.50    0.16    --   47.45-103.00 152.00  160
  2  \w    -80.00 -35.00   0.50    0.62    -- -105.86 103.00-105.00   90
  3  \w   -118.00 -36.00   0.50    0.62    -- -105.86  41.00 161.00  164
  4  \w     81.00 121.00   0.50    0.62    --  105.86  88.00  -0.00   80
  5  \w   -119.00 -93.00   0.50    0.16    --  -47.45-125.00-120.00   52
  6  \w   -119.00 -71.00   0.50    0.16    --  -47.45-125.00 -60.00   96
  7  \w     16.00  95.00   0.50    0.16    --   47.45-125.00  60.00  158
  8  \w     74.00 102.00   0.50    0.16    --   47.45 125.00  30.00   56
  9  \w   -116.00 -89.00   0.50    0.62    -- -105.86  15.00 -60.00   54
 10  \w   -167.00-138.00   0.50    0.62    -- -105.86 -15.00 -90.00   58
 11  \w   -176.00 -92.00   0.50    0.62    -- -105.86 -15.00 -60.00  168
 12  \w   -131.00-105.00   0.50    0.62    -- -105.86 -15.00 -90.00   52
 13  \w     36.00 113.00   0.50    0.62    --  105.86 -45.00 150.00  154
 14  \w     46.00 107.00   0.50    0.62    --  105.86 -94.00   0.00  122
;
_diffrn_measurement_device 'four-circle diffractometer'
_diffrn_measurement_device_type 'XtaLAB Synergy, Single source at home/near, HyPix'
_diffrn_measurement_method '\w scans'
_diffrn_orient_matrix_type 'CrysAlisPro convention (1999,Acta A55,543-557)'
_diffrn_orient_matrix_UB_11 -0.2257367000
_diffrn_orient_matrix_UB_12 0.0225229000
_diffrn_orient_matrix_UB_13 -0.0074627000
_diffrn_orient_matrix_UB_21 -0.0949501000
_diffrn_orient_matrix_UB_22 -0.0376287000
_diffrn_orient_matrix_UB_23 -0.0655259000
_diffrn_orient_matrix_UB_31 -0.0722542000
_diffrn_orient_matrix_UB_32 -0.0209380000
_diffrn_orient_matrix_UB_33 0.1097533000
_diffrn_radiation_monochromator mirror
_diffrn_radiation_probe x-ray
_diffrn_radiation_type CuK\a
_diffrn_radiation_wavelength 1.54184
_diffrn_reflns_av_R_equivalents 0.0513
_diffrn_reflns_av_unetI/netI 0.0507
_diffrn_reflns_Laue_measured_fraction_full 0.999
_diffrn_reflns_Laue_measured_fraction_max 0.972
_diffrn_reflns_limit_h_max 7
_diffrn_reflns_limit_h_min -6
_diffrn_reflns_limit_k_max 30
_diffrn_reflns_limit_k_min -39
_diffrn_reflns_limit_l_max 14
_diffrn_reflns_limit_l_min -11
_diffrn_reflns_number 11464
_diffrn_reflns_point_group_measured_fraction_full 0.997
_diffrn_reflns_point_group_measured_fraction_max 0.957
_diffrn_reflns_theta_full 67.684
_diffrn_reflns_theta_max 76.407
_diffrn_reflns_theta_min 2.788
_diffrn_source 'micro-focus sealed X-ray tube'
_diffrn_source_type 'PhotonJet (Cu) X-ray Source'
_exptl_absorpt_coefficient_mu 1.311
_exptl_absorpt_correction_T_max 1.00000
_exptl_absorpt_correction_T_min 0.49215
_exptl_absorpt_correction_type multi-scan
_exptl_absorpt_process_details
;
CrysAlisPro 1.171.40.43a (Rigaku Oxford Diffraction, 2019)
Empirical absorption correction using spherical harmonics,
 implemented in SCALE3 ABSPACK scaling algorithm.
;
_exptl_crystal_colour 'clear colourless'
_exptl_crystal_density_diffrn 1.294
_exptl_crystal_description needle
_exptl_crystal_F_000 952
_exptl_crystal_size_max 0.177
_exptl_crystal_size_mid 0.141
_exptl_crystal_size_min 0.113
_refine_diff_density_max 0.643
_refine_diff_density_min -0.361
_refine_diff_density_rms 0.078
_refine_ls_abs_structure_details
;
 Flack x determined using 1546 quotients [(I+)-(I-)]/[(I+)+(I-)]
 (Parsons, Flack and Wagner, Acta Cryst. B69 (2013) 249-259).
;
_refine_ls_abs_structure_Flack -0.01(2)
_refine_ls_extinction_method none
_refine_ls_goodness_of_fit_ref 1.087
_refine_ls_hydrogen_treatment constr
_refine_ls_matrix_type full
_refine_ls_number_parameters 291
_refine_ls_number_reflns 4629
_refine_ls_number_restraints 0
_refine_ls_restrained_S_all 1.087
_refine_ls_R_factor_all 0.0718
_refine_ls_R_factor_gt 0.0576
_refine_ls_shift/su_max 0.000
_refine_ls_shift/su_mean 0.000
_refine_ls_structure_factor_coef Fsqd
_refine_ls_weighting_details 'w=1/[\s^2^(Fo^2^)+(0.0532P)^2^+4.5142P] where P=(Fo^2^+2Fc^2^)/3'
_refine_ls_weighting_scheme calc
_refine_ls_wR_factor_gt 0.1408
_refine_ls_wR_factor_ref 0.1614
_reflns_Friedel_coverage 0.697
_reflns_Friedel_fraction_full 0.995
_reflns_Friedel_fraction_max 0.935
_reflns_number_gt 4152
_reflns_number_total 4629
_reflns_threshold_expression 'I > 2\s(I)'
_cod_data_source_file c9ob01401b2.cif
_cod_data_source_block sal9
_cod_depositor_comments 'Adding full bibliography for 7156978--7156981.cif.'
_cod_database_code 7156981
_shelx_shelxl_version_number 2014/7
_chemical_oxdiff_formula 'C27 H29 O4 P1'
_shelx_space_group_comment
;
The symmetry employed for this shelxl refinement is uniquely defined
by the following loop, which should always be used as a source of
symmetry information in preference to the above space-group names.
They are only intended as comments.
;
_shelx_estimated_absorpt_t_max 0.866
_shelx_estimated_absorpt_t_min 0.801
_diffrn_oxdiff_digest_frames
;
0113fd809c3e535e104f90b65a692f4400000457f39
;
_reflns_odcompleteness_completeness 99.84
_reflns_odcompleteness_iscentric 1
_reflns_odcompleteness_theta 66.97
_olex2_refinement_description
;
1. Fixed Uiso
 At 1.2 times of:
  All C(H) groups, All C(H,H) groups
 At 1.5 times of:
  All C(H,H,H) groups
2.a Ternary CH refined with riding coordinates:
 C5(H5), C6(H6), C7(H7), C11(H11)
2.b Secondary CH2 refined with riding coordinates:
 C2(H2A,H2B), C8(H8A,H8B), C9(H9A,H9B), C13(H13A,H13B)
2.c Aromatic/amide H refined with riding coordinates:
 C3(H3), C17(H17), C18(H18), C19(H19), C20(H20), C21(H21), C23(H23), C24(H24),
 C25(H25), C26(H26), C27(H27)
2.d Idealised Me refined as rotating group:
 C14(H14A,H14B,H14C), C15(H15A,H15B,H15C)
;
_olex2_submission_special_instructions 'No special instructions were received'
_oxdiff_exptl_absorpt_empirical_details
;
Empirical correction (ABSPACK) includes:
- Absorption correction using spherical harmonics
- Frame scaling
;
_oxdiff_exptl_absorpt_empirical_full_max 1.751
_oxdiff_exptl_absorpt_empirical_full_min 0.648

loop_
_space_group_symop_operation_xyz
'x, y, z'
'-x+1/2, -y, z+1/2'
'-x, y+1/2, -z+1/2'
'x+1/2, -y+1/2, -z'

loop_
_atom_site_label
_atom_site_type_symbol
_atom_site_fract_x
_atom_site_fract_y
_atom_site_fract_z
_atom_site_U_iso_or_equiv
_atom_site_adp_type
_atom_site_occupancy
_atom_site_site_symmetry_order
_atom_site_calc_flag
_atom_site_refinement_flags_posn
P1 P 0.37825(19) 0.65684(4) 0.28122(10) 0.0241(3) Uani 1 1 d .
O1 O 0.1940(6) 0.65168(13) 0.3620(3) 0.0325(8) Uani 1 1 d .
O2 O 0.8405(6) 0.60632(11) 0.7398(3) 0.0276(8) Uani 1 1 d .
O3 O 0.9619(6) 0.55009(11) 0.4276(3) 0.0288(8) Uani 1 1 d .
O4 O 0.9420(7) 0.55759(12) 0.2436(3) 0.0349(9) Uani 1 1 d .
C1 C 0.7926(8) 0.56164(15) 0.7317(4) 0.0265(10) Uani 1 1 d .
C2 C 0.8987(10) 0.53474(17) 0.8220(4) 0.0308(11) Uani 1 1 d .
H2A H 0.9651 0.5526 0.8808 0.037 Uiso 1 1 calc R
H2B H 0.7890 0.5154 0.8561 0.037 Uiso 1 1 calc R
C3 C 1.0724(8) 0.51076(16) 0.7605(4) 0.0293(11) Uani 1 1 d .
H3 H 1.1865 0.4952 0.7961 0.035 Uiso 1 1 calc R
C4 C 1.0511(9) 0.51347(16) 0.6497(5) 0.0298(11) Uani 1 1 d .
C5 C 0.8474(9) 0.54001(15) 0.6205(4) 0.0262(10) Uani 1 1 d .
H5 H 0.7233 0.5202 0.6025 0.031 Uiso 1 1 calc R
C6 C 0.8685(8) 0.57128(16) 0.5251(4) 0.0255(10) Uani 1 1 d .
H6 H 0.9701 0.5946 0.5481 0.031 Uiso 1 1 calc R
C7 C 0.6523(8) 0.59034(16) 0.4810(4) 0.0265(10) Uani 1 1 d .
H7 H 0.5425 0.5670 0.4717 0.032 Uiso 1 1 calc R
C8 C 0.5498(8) 0.62366(16) 0.5563(4) 0.0271(10) Uani 1 1 d .
H8A H 0.4319 0.6386 0.5147 0.033 Uiso 1 1 calc R
H8B H 0.6649 0.6446 0.5758 0.033 Uiso 1 1 calc R
C9 C 0.4512(9) 0.60584(17) 0.6633(4) 0.0294(11) Uani 1 1 d .
H9A H 0.3570 0.5814 0.6434 0.035 Uiso 1 1 calc R
H9B H 0.3529 0.6276 0.6958 0.035 Uiso 1 1 calc R
C10 C 0.6135(9) 0.59165(16) 0.7533(4) 0.0288(11) Uani 1 1 d .
C11 C 0.7274(8) 0.60453(16) 0.3649(4) 0.0253(10) Uani 1 1 d .
H11 H 0.8147 0.6312 0.3731 0.030 Uiso 1 1 calc R
C12 C 0.8869(9) 0.56918(16) 0.3341(4) 0.0276(10) Uani 1 1 d .
C13 C 0.5576(8) 0.61097(16) 0.2723(4) 0.0273(10) Uani 1 1 d .
H13A H 0.4623 0.5856 0.2693 0.033 Uiso 1 1 calc R
H13B H 0.6388 0.6125 0.2009 0.033 Uiso 1 1 calc R
C14 C 0.5183(9) 0.59589(18) 0.8676(4) 0.0320(12) Uani 1 1 d .
H14A H 0.6207 0.5835 0.9218 0.048 Uiso 1 1 calc GR
H14B H 0.3758 0.5811 0.8711 0.048 Uiso 1 1 calc GR
H14C H 0.4962 0.6258 0.8848 0.048 Uiso 1 1 calc GR
C15 C 1.1909(9) 0.49102(17) 0.5668(5) 0.0334(12) Uani 1 1 d .
H15A H 1.0966 0.4733 0.5195 0.050 Uiso 1 1 calc GR
H15B H 1.2989 0.4732 0.6055 0.050 Uiso 1 1 calc GR
H15C H 1.2691 0.5117 0.5206 0.050 Uiso 1 1 calc GR
C16 C 0.5514(8) 0.70212(17) 0.3112(4) 0.0261(10) Uani 1 1 d .
C17 C 0.4596(10) 0.73406(18) 0.3769(4) 0.0342(12) Uani 1 1 d .
H17 H 0.3164 0.7307 0.4084 0.041 Uiso 1 1 calc R
C18 C 0.5812(12) 0.77100(19) 0.3957(5) 0.0439(15) Uani 1 1 d .
H18 H 0.5205 0.7930 0.4398 0.053 Uiso 1 1 calc R
C19 C 0.7910(11) 0.77532(19) 0.3496(5) 0.0438(15) Uani 1 1 d .
H19 H 0.8734 0.8004 0.3622 0.053 Uiso 1 1 calc R
C20 C 0.8808(10) 0.74346(18) 0.2856(5) 0.0366(12) Uani 1 1 d .
H20 H 1.0244 0.7467 0.2544 0.044 Uiso 1 1 calc R
C21 C 0.7619(8) 0.70681(16) 0.2668(4) 0.0282(10) Uani 1 1 d .
H21 H 0.8247 0.6848 0.2234 0.034 Uiso 1 1 calc R
C22 C 0.2784(8) 0.66629(16) 0.1394(4) 0.0256(10) Uani 1 1 d .
C23 C 0.1326(9) 0.63759(18) 0.0936(4) 0.0302(11) Uani 1 1 d .
H23 H 0.0949 0.6126 0.1328 0.036 Uiso 1 1 calc R
C24 C 0.0412(10) 0.6455(2) -0.0106(5) 0.0382(13) Uani 1 1 d .
H24 H -0.0607 0.6260 -0.0420 0.046 Uiso 1 1 calc R
C25 C 0.0979(10) 0.68149(19) -0.0683(5) 0.0372(13) Uani 1 1 d .
H25 H 0.0364 0.6866 -0.1397 0.045 Uiso 1 1 calc R
C26 C 0.2434(11) 0.7100(2) -0.0224(5) 0.0403(14) Uani 1 1 d .
H26 H 0.2815 0.7349 -0.0619 0.048 Uiso 1 1 calc R
C27 C 0.3343(9) 0.70226(18) 0.0813(5) 0.0345(12) Uani 1 1 d .
H27 H 0.4358 0.7219 0.1127 0.041 Uiso 1 1 calc R

loop_
_atom_site_aniso_label
_atom_site_aniso_U_11
_atom_site_aniso_U_22
_atom_site_aniso_U_33
_atom_site_aniso_U_23
_atom_site_aniso_U_13
_atom_site_aniso_U_12
P1 0.0150(5) 0.0350(6) 0.0221(6) 0.0025(5) -0.0007(5) -0.0002(5)
O1 0.0189(16) 0.053(2) 0.0261(18) 0.0067(17) -0.0010(14) -0.0007(16)
O2 0.0265(18) 0.0340(18) 0.0224(17) 0.0001(14) -0.0015(14) -0.0005(14)
O3 0.0258(17) 0.0362(19) 0.0243(18) 0.0021(15) 0.0011(15) 0.0067(15)
O4 0.037(2) 0.044(2) 0.0235(19) 0.0026(15) 0.0057(16) 0.0079(16)
C1 0.022(2) 0.032(2) 0.026(2) -0.001(2) 0.001(2) -0.0036(19)
C2 0.032(3) 0.037(3) 0.024(2) 0.005(2) -0.001(2) -0.003(2)
C3 0.024(3) 0.034(3) 0.030(3) 0.004(2) -0.007(2) -0.001(2)
C4 0.023(2) 0.031(3) 0.035(3) 0.004(2) -0.004(2) -0.001(2)
C5 0.023(2) 0.029(2) 0.027(2) 0.0004(19) -0.003(2) -0.002(2)
C6 0.019(2) 0.034(2) 0.024(2) -0.0014(19) 0.0011(19) 0.002(2)
C7 0.019(2) 0.030(2) 0.031(3) 0.000(2) 0.001(2) -0.0010(19)
C8 0.022(2) 0.032(3) 0.027(3) 0.001(2) -0.001(2) 0.002(2)
C9 0.025(2) 0.039(3) 0.024(2) 0.001(2) 0.000(2) 0.007(2)
C10 0.023(2) 0.034(3) 0.030(3) 0.001(2) 0.002(2) 0.000(2)
C11 0.018(2) 0.030(2) 0.028(2) 0.002(2) -0.001(2) 0.0037(19)
C12 0.025(2) 0.032(3) 0.026(2) 0.000(2) 0.002(2) -0.001(2)
C13 0.021(2) 0.038(3) 0.023(2) 0.000(2) 0.001(2) -0.0013(19)
C14 0.029(3) 0.041(3) 0.026(3) 0.002(2) 0.002(2) 0.000(2)
C15 0.032(3) 0.037(3) 0.032(3) -0.001(2) -0.007(2) 0.008(2)
C16 0.023(2) 0.034(3) 0.021(2) 0.0041(19) -0.0074(19) 0.003(2)
C17 0.031(3) 0.046(3) 0.025(3) -0.003(2) -0.004(2) 0.007(2)
C18 0.056(4) 0.036(3) 0.040(3) -0.014(2) -0.016(3) 0.010(3)
C19 0.048(3) 0.041(3) 0.043(3) 0.004(3) -0.019(3) -0.010(3)
C20 0.028(3) 0.047(3) 0.035(3) 0.008(3) -0.007(3) -0.007(2)
C21 0.022(2) 0.032(2) 0.031(3) 0.002(2) -0.006(2) -0.0009(19)
C22 0.016(2) 0.037(3) 0.024(2) -0.003(2) 0.0002(19) 0.0027(19)
C23 0.020(2) 0.042(3) 0.029(3) 0.001(2) 0.000(2) 0.004(2)
C24 0.027(3) 0.054(4) 0.033(3) -0.006(3) -0.003(2) 0.002(2)
C25 0.032(3) 0.057(4) 0.022(3) 0.000(2) -0.006(2) 0.009(3)
C26 0.041(3) 0.047(3) 0.033(3) 0.014(3) -0.003(3) 0.002(3)
C27 0.034(3) 0.038(3) 0.031(3) 0.009(2) -0.006(2) -0.003(2)

loop_
_atom_type_symbol
_atom_type_description
_atom_type_scat_dispersion_real
_atom_type_scat_dispersion_imag
_atom_type_scat_source
C C 0.0181 0.0091 'International Tables Vol C Tables 4.2.6.8 and 6.1.1.4'
H H 0.0000 0.0000 'International Tables Vol C Tables 4.2.6.8 and 6.1.1.4'
O O 0.0492 0.0322 'International Tables Vol C Tables 4.2.6.8 and 6.1.1.4'
P P 0.2955 0.4335 'International Tables Vol C Tables 4.2.6.8 and 6.1.1.4'

loop_
_geom_angle_atom_site_label_1
_geom_angle_atom_site_label_2
_geom_angle_atom_site_label_3
_geom_angle
O1 P1 C13 113.4(2)
O1 P1 C16 112.9(2)
O1 P1 C22 112.4(2)
C13 P1 C22 105.7(2)
C16 P1 C13 107.6(2)
C16 P1 C22 104.2(2)
C1 O2 C10 60.5(3)
C12 O3 C6 109.4(4)
O2 C1 C2 114.6(4)
O2 C1 C5 116.8(4)
O2 C1 C10 60.0(3)
C2 C1 C5 106.2(4)
C10 C1 C2 123.3(4)
C10 C1 C5 127.0(4)
C1 C2 H2A 111.1
C1 C2 H2B 111.1
H2A C2 H2B 109.1
C3 C2 C1 103.2(4)
C3 C2 H2A 111.1
C3 C2 H2B 111.1
C2 C3 H3 123.4
C4 C3 C2 113.1(5)
C4 C3 H3 123.4
C3 C4 C5 109.9(5)
C3 C4 C15 125.5(5)
C15 C4 C5 124.4(5)
C1 C5 H5 107.9
C4 C5 C1 102.6(4)
C4 C5 H5 107.9
C6 C5 C1 112.5(4)
C6 C5 C4 117.6(4)
C6 C5 H5 107.9
O3 C6 C5 109.7(4)
O3 C6 H6 109.0
O3 C6 C7 103.3(4)
C5 C6 H6 109.0
C5 C6 C7 116.5(4)
C7 C6 H6 109.0
C6 C7 H7 108.1
C6 C7 C11 100.3(4)
C8 C7 C6 114.4(4)
C8 C7 H7 108.1
C8 C7 C11 117.2(4)
C11 C7 H7 108.1
C7 C8 H8A 108.8
C7 C8 H8B 108.8
C7 C8 C9 113.8(4)
H8A C8 H8B 107.7
C9 C8 H8A 108.8
C9 C8 H8B 108.8
C8 C9 H9A 108.0
C8 C9 H9B 108.0
C8 C9 C10 117.2(4)
H9A C9 H9B 107.3
C10 C9 H9A 108.0
C10 C9 H9B 108.0
O2 C10 C1 59.5(3)
O2 C10 C9 115.5(4)
O2 C10 C14 115.8(4)
C1 C10 C9 122.7(4)
C1 C10 C14 120.3(5)
C14 C10 C9 112.3(4)
C7 C11 H11 108.2
C12 C11 C7 101.1(4)
C12 C11 H11 108.2
C12 C11 C13 110.2(4)
C13 C11 C7 120.3(4)
C13 C11 H11 108.2
O3 C12 C11 109.7(4)
O4 C12 O3 121.7(5)
O4 C12 C11 128.5(5)
P1 C13 H13A 107.9
P1 C13 H13B 107.9
C11 C13 P1 117.6(4)
C11 C13 H13A 107.9
C11 C13 H13B 107.9
H13A C13 H13B 107.2
C10 C14 H14A 109.5
C10 C14 H14B 109.5
C10 C14 H14C 109.5
H14A C14 H14B 109.5
H14A C14 H14C 109.5
H14B C14 H14C 109.5
C4 C15 H15A 109.5
C4 C15 H15B 109.5
C4 C15 H15C 109.5
H15A C15 H15B 109.5
H15A C15 H15C 109.5
H15B C15 H15C 109.5
C17 C16 P1 117.2(4)
C21 C16 P1 122.5(4)
C21 C16 C17 120.2(5)
C16 C17 H17 120.4
C16 C17 C18 119.3(6)
C18 C17 H17 120.4
C17 C18 H18 120.1
C19 C18 C17 119.7(6)
C19 C18 H18 120.1
C18 C19 H19 119.7
C20 C19 C18 120.6(6)
C20 C19 H19 119.7
C19 C20 H20 120.0
C19 C20 C21 120.1(6)
C21 C20 H20 120.0
C16 C21 H21 119.9
C20 C21 C16 120.2(5)
C20 C21 H21 119.9
C23 C22 P1 118.3(4)
C27 C22 P1 121.7(4)
C27 C22 C23 119.9(5)
C22 C23 H23 120.2
C22 C23 C24 119.6(5)
C24 C23 H23 120.2
C23 C24 H24 119.9
C25 C24 C23 120.3(6)
C25 C24 H24 119.9
C24 C25 H25 120.0
C26 C25 C24 120.0(5)
C26 C25 H25 120.0
C25 C26 H26 120.1
C25 C26 C27 119.9(6)
C27 C26 H26 120.1
C22 C27 C26 120.4(6)
C22 C27 H27 119.8
C26 C27 H27 119.8

loop_
_geom_bond_atom_site_label_1
_geom_bond_atom_site_label_2
_geom_bond_distance
P1 O1 1.485(4)
P1 C13 1.816(5)
P1 C16 1.812(5)
P1 C22 1.834(5)
O2 C1 1.449(6)
O2 C10 1.456(6)
O3 C6 1.464(6)
O3 C12 1.355(6)
O4 C12 1.197(6)
C1 C2 1.522(7)
C1 C5 1.539(7)
C1 C10 1.463(7)
C2 H2A 0.9900
C2 H2B 0.9900
C2 C3 1.491(8)
C3 H3 0.9500
C3 C4 1.342(7)
C4 C5 1.530(7)
C4 C15 1.488(8)
C5 H5 1.0000
C5 C6 1.522(7)
C6 H6 1.0000
C6 C7 1.533(7)
C7 H7 1.0000
C7 C8 1.523(7)
C7 C11 1.535(7)
C8 H8A 0.9900
C8 H8B 0.9900
C8 C9 1.527(7)
C9 H9A 0.9900
C9 H9B 0.9900
C9 C10 1.527(7)
C10 C14 1.496(7)
C11 H11 1.0000
C11 C12 1.523(7)
C11 C13 1.528(7)
C13 H13A 0.9900
C13 H13B 0.9900
C14 H14A 0.9800
C14 H14B 0.9800
C14 H14C 0.9800
C15 H15A 0.9800
C15 H15B 0.9800
C15 H15C 0.9800
C16 C17 1.399(7)
C16 C21 1.386(7)
C17 H17 0.9500
C17 C18 1.400(9)
C18 H18 0.9500
C18 C19 1.389(10)
C19 H19 0.9500
C19 C20 1.381(9)
C20 H20 0.9500
C20 C21 1.384(8)
C21 H21 0.9500
C22 C23 1.381(7)
C22 C27 1.379(7)
C23 H23 0.9500
C23 C24 1.391(8)
C24 H24 0.9500
C24 C25 1.379(9)
C25 H25 0.9500
C25 C26 1.375(9)
C26 H26 0.9500
C26 C27 1.385(8)
C27 H27 0.9500

loop_
_geom_torsion_atom_site_label_1
_geom_torsion_atom_site_label_2
_geom_torsion_atom_site_label_3
_geom_torsion_atom_site_label_4
_geom_torsion
P1 C16 C17 C18 -175.5(4)
P1 C16 C21 C20 175.1(4)
P1 C22 C23 C24 175.3(4)
P1 C22 C27 C26 -175.3(5)
O1 P1 C13 C11 -77.7(4)
O1 P1 C16 C17 -21.2(5)
O1 P1 C16 C21 162.4(4)
O1 P1 C22 C23 -54.9(5)
O1 P1 C22 C27 121.0(5)
O2 C1 C2 C3 -109.6(5)
O2 C1 C5 C4 107.6(4)
O2 C1 C5 C6 -19.8(6)
O2 C1 C10 C9 102.5(5)
O2 C1 C10 C14 -103.9(5)
O3 C6 C7 C8 -164.9(4)
O3 C6 C7 C11 -38.5(4)
C1 O2 C10 C9 -114.4(5)
C1 O2 C10 C14 111.5(5)
C1 C2 C3 C4 -12.5(6)
C1 C5 C6 O3 169.1(4)
C1 C5 C6 C7 -73.9(5)
C2 C1 C5 C4 -21.7(5)
C2 C1 C5 C6 -149.0(4)
C2 C1 C10 O2 101.3(5)
C2 C1 C10 C9 -156.2(5)
C2 C1 C10 C14 -2.6(7)
C2 C3 C4 C5 -1.4(7)
C2 C3 C4 C15 -176.2(5)
C3 C4 C5 C1 14.6(6)
C3 C4 C5 C6 138.6(5)
C4 C5 C6 O3 50.2(6)
C4 C5 C6 C7 167.1(4)
C5 C1 C2 C3 21.0(5)
C5 C1 C10 O2 -102.5(5)
C5 C1 C10 C9 0.0(8)
C5 C1 C10 C14 153.6(5)
C5 C6 C7 C8 74.7(6)
C5 C6 C7 C11 -158.9(4)
C6 O3 C12 O4 179.4(5)
C6 O3 C12 C11 -2.0(5)
C6 C7 C8 C9 -70.9(6)
C6 C7 C11 C12 36.3(5)
C6 C7 C11 C13 157.7(4)
C7 C8 C9 C10 73.8(6)
C7 C11 C12 O3 -22.7(5)
C7 C11 C12 O4 155.8(5)
C7 C11 C13 P1 72.6(5)
C8 C7 C11 C12 160.8(4)
C8 C7 C11 C13 -77.8(6)
C8 C9 C10 O2 15.1(7)
C8 C9 C10 C1 -53.7(7)
C8 C9 C10 C14 150.8(5)
C10 O2 C1 C2 -115.6(5)
C10 O2 C1 C5 119.2(5)
C10 C1 C2 C3 -178.6(5)
C10 C1 C5 C4 178.9(5)
C10 C1 C5 C6 51.5(7)
C11 C7 C8 C9 172.0(4)
C12 O3 C6 C5 151.0(4)
C12 O3 C6 C7 26.1(5)
C12 C11 C13 P1 -170.6(3)
C13 P1 C16 C17 -147.0(4)
C13 P1 C16 C21 36.6(5)
C13 P1 C22 C23 69.3(4)
C13 P1 C22 C27 -114.8(5)
C13 C11 C12 O3 -151.0(4)
C13 C11 C12 O4 27.5(8)
C15 C4 C5 C1 -170.6(5)
C15 C4 C5 C6 -46.5(7)
C16 P1 C13 C11 47.9(4)
C16 P1 C22 C23 -177.4(4)
C16 P1 C22 C27 -1.5(5)
C16 C17 C18 C19 -0.4(8)
C17 C16 C21 C20 -1.2(7)
C17 C18 C19 C20 -0.1(9)
C18 C19 C20 C21 0.0(9)
C19 C20 C21 C16 0.7(8)
C21 C16 C17 C18 1.0(7)
C22 P1 C13 C11 158.8(4)
C22 P1 C16 C17 101.0(4)
C22 P1 C16 C21 -75.4(4)
C22 C23 C24 C25 0.8(8)
C23 C22 C27 C26 0.6(8)
C23 C24 C25 C26 -0.7(9)
C24 C25 C26 C27 0.6(9)
C25 C26 C27 C22 -0.5(9)
C27 C22 C23 C24 -0.8(8)
